data_7036248
loop_
_publ_author_name
'Champion, Martin J. D.'
'Levason, William'
'Pugh, David'
'Reid, Gillian'

_publ_section_title
;
 Neutral thioether and selenoether macrocyclic coordination to Group 1
 cations (Li-Cs) - synthesis, spectroscopic and structural properties.
;
_journal_issue 43
_journal_name_full 'Dalton transactions (Cambridge, England : 2003)'
_journal_page_first 18748
_journal_page_last 18759
_journal_paper_doi 10.1039/c5dt02583d
_journal_volume 44
_journal_year 2015
_chemical_formula_moiety 'C32 H12 B F24, C12 H24 Li O4 S2'
_chemical_formula_sum 'C44 H36 B F24 Li O4 S2'
_chemical_formula_weight 1166.60
_chemical_name_systematic
;
 ?
;
_space_group_crystal_system monoclinic
_space_group_IT_number 7
_space_group_name_Hall 'P -2yc'
_space_group_name_H-M_alt 'P 1 c 1'
_symmetry_space_group_name_Hall 'P -2yc'
_symmetry_space_group_name_H-M 'P 1 c 1'
_atom_sites_solution_hydrogens geom
_audit_creation_method SHELXL-2013
_audit_update_record
;
2015-07-30 deposited with the CCDC.
2015-08-24 downloaded from the CCDC.
;
_cell_angle_alpha 90
_cell_angle_beta 95.618(4)
_cell_angle_gamma 90
_cell_formula_units_Z 4
_cell_length_a 12.753(3)
_cell_length_b 22.349(5)
_cell_length_c 17.450(4)
_cell_measurement_reflns_used 9089
_cell_measurement_temperature 100(2)
_cell_measurement_theta_max 27.5
_cell_measurement_theta_min 2.3
_cell_volume 4950(2)
_computing_cell_refinement
;
CrystalClear-SM Expert 2.1 b29 (Rigaku, 2013)
;
_computing_data_collection
;
CrystalClear-SM Expert 2.1 b29 (Rigaku, 2013)
;
_computing_data_reduction
;
CrystalClear-SM Expert 2.1 b29 (Rigaku, 2013)
;
_computing_molecular_graphics 'ORTEP-III (Farrugia, 1997)'
_computing_publication_material 'PLATON (Spek, 2003), WinGX (Farrugia, 1999) and enCIFer (Allen et al., 2004).'
_computing_structure_refinement 'SHELXL-2013 (Sheldrick, 2013)'
_computing_structure_solution 'SHELXL-2013 (Sheldrick, 2013)'
_diffrn_ambient_temperature 100(2)
_diffrn_detector 'CCD plate'
_diffrn_detector_area_resol_mean 28.5714
_diffrn_detector_type 'Rigaku HG Saturn724+ (2x2 bin mode)'
_diffrn_measured_fraction_theta_full 0.998
_diffrn_measured_fraction_theta_max 0.997
_diffrn_measurement_device 'four-circle \k diffractometer'
_diffrn_measurement_device_type 'Rigaku AFC12 (Right)'
_diffrn_measurement_method 'profile data from \w-scans'
_diffrn_measurement_specimen_support 'MiTeGen micromount'
_diffrn_radiation_collimation 'Confocal mirrors, VHF Varimax '
_diffrn_radiation_type MoK\a
_diffrn_radiation_wavelength 0.71075
_diffrn_reflns_av_R_equivalents 0.0636
_diffrn_reflns_av_unetI/netI 0.0710
_diffrn_reflns_laue_measured_fraction_full 0.998
_diffrn_reflns_laue_measured_fraction_max 0.997
_diffrn_reflns_limit_h_max 16
_diffrn_reflns_limit_h_min -16
_diffrn_reflns_limit_k_max 28
_diffrn_reflns_limit_k_min -25
_diffrn_reflns_limit_l_max 22
_diffrn_reflns_limit_l_min -22
_diffrn_reflns_number 65730
_diffrn_reflns_point_group_measured_fraction_full 0.964
_diffrn_reflns_point_group_measured_fraction_max 0.951
_diffrn_reflns_theta_full 25.242
_diffrn_reflns_theta_max 27.485
_diffrn_reflns_theta_min 2.969
_diffrn_source 'Rotating Anode'
_diffrn_source_current 55.0
_diffrn_source_power 2.475
_diffrn_source_voltage 45.0
_exptl_absorpt_coefficient_mu 0.240
_exptl_absorpt_correction_T_max 1.000
_exptl_absorpt_correction_T_min 0.688
_exptl_absorpt_correction_type multi-scan
_exptl_absorpt_process_details 'CrystalClear-SM Expert 2.1 b29 (Rigaku, 2013)'
_exptl_crystal_colour colourless
_exptl_crystal_density_diffrn 1.566
_exptl_crystal_description rod
_exptl_crystal_F_000 2352
_exptl_crystal_recrystallization_method 'Re-crystallisation from solvent: CH2Cl2/hexane'
_exptl_crystal_size_max 0.070
_exptl_crystal_size_mid 0.040
_exptl_crystal_size_min 0.030
_refine_diff_density_max 1.069
_refine_diff_density_min -0.576
_refine_diff_density_rms 0.082
_refine_ls_abs_structure_details
;
 Flack x determined using 5781 quotients [(I+)-(I-)]/[(I+)+(I-)]
 (Parsons and Flack (2004), Acta Cryst. A60, s61).
;
_refine_ls_abs_structure_Flack 0.01(4)
_refine_ls_extinction_method none
_refine_ls_goodness_of_fit_ref 1.022
_refine_ls_hydrogen_treatment constr
_refine_ls_matrix_type full
_refine_ls_number_parameters 1509
_refine_ls_number_reflns 21600
_refine_ls_number_restraints 1815
_refine_ls_restrained_S_all 1.023
_refine_ls_R_factor_all 0.1027
_refine_ls_R_factor_gt 0.0686
_refine_ls_shift/su_max 0.001
_refine_ls_shift/su_mean 0.000
_refine_ls_structure_factor_coef Fsqd
_refine_ls_weighting_details 'w=1/[\s^2^(Fo^2^)+(0.1049P)^2^+1.3756P] where P=(Fo^2^+2Fc^2^)/3'
_refine_ls_weighting_scheme calc
_refine_ls_wR_factor_gt 0.1651
_refine_ls_wR_factor_ref 0.1882
_reflns_Friedel_coverage 0.905
_reflns_friedel_fraction_full 0.930
_reflns_friedel_fraction_max 0.905
_reflns_number_gt 15464
_reflns_number_total 21600
_reflns_threshold_expression 'I > 2\s(I)'
_cod_data_source_file c5dt02583d1.cif
_cod_data_source_block shelx
_cod_depositor_comments 'Adding full bibliography for 7036247--7036257.cif.'
_cod_database_code 7036248
_shelx_space_group_comment
;
The symmetry employed for this shelxl refinement is uniquely defined
by the following loop, which should always be used as a source of
symmetry information in preference to the above space-group names.
They are only intended as comments.
;
_shelx_estimated_absorpt_t_min 0.983
_shelx_estimated_absorpt_t_max 0.993
_shelxl_version_number 2013-4

loop_
_space_group_symop_operation_xyz
'x, y, z'
'x, -y, z+1/2'

loop_
_atom_site_label
_atom_site_type_symbol
_atom_site_fract_x
_atom_site_fract_y
_atom_site_fract_z
_atom_site_U_iso_or_equiv
_atom_site_adp_type
_atom_site_occupancy
_atom_site_site_symmetry_order
_atom_site_calc_flag
_atom_site_refinement_flags_posn
_atom_site_refinement_flags_adp
_atom_site_refinement_flags_occupancy
_atom_site_disorder_assembly
_atom_site_disorder_group
C1 C 0.8731(4) 0.8675(2) 0.2890(3) 0.0210(11) Uani 1 1 d . U . . .
C2 C 0.8618(5) 0.8984(3) 0.2186(3) 0.0242(12) Uani 1 1 d . U . . .
H2 H 0.8481 0.9402 0.2188 0.029 Uiso 1 1 calc R U . . .
C3 C 0.8699(5) 0.8695(3) 0.1476(4) 0.0298(13) Uani 1 1 d . U . . .
C4 C 0.8884(5) 0.8088(3) 0.1444(4) 0.0323(14) Uani 1 1 d . U . . .
H4 H 0.8929 0.7893 0.0965 0.039 Uiso 1 1 calc R U . . .
C5 C 0.9005(5) 0.7766(3) 0.2144(4) 0.0270(13) Uani 1 1 d . U . . .
C6 C 0.8928(5) 0.8054(3) 0.2832(4) 0.0251(12) Uani 1 1 d . U . . .
H6 H 0.9010 0.7825 0.3292 0.030 Uiso 1 1 calc R U . . .
C7 C 0.8599(6) 0.9058(3) 0.0760(4) 0.0404(16) Uani 1 1 d D U . . .
C8 C 0.9225(6) 0.7109(3) 0.2141(4) 0.0374(15) Uani 1 1 d . U . . .
C9 C 0.8867(5) 0.9722(3) 0.3649(3) 0.0215(12) Uani 1 1 d . U . . .
C10 C 0.8083(5) 1.0138(3) 0.3379(4) 0.0254(13) Uani 1 1 d . U . . .
H10 H 0.7386 0.9999 0.3243 0.031 Uiso 1 1 calc R U . . .
C11 C 0.8294(5) 1.0750(3) 0.3303(4) 0.0287(13) Uani 1 1 d . U . . .
C12 C 0.9301(6) 1.0972(3) 0.3491(4) 0.0309(14) Uani 1 1 d . U . . .
H12 H 0.9444 1.1388 0.3452 0.037 Uiso 1 1 calc R U . . .
C13 C 1.0086(5) 1.0577(3) 0.3736(4) 0.0283(13) Uani 1 1 d . U . . .
C14 C 0.9875(5) 0.9970(3) 0.3822(3) 0.0248(12) Uani 1 1 d . U . . .
H14 H 1.0437 0.9713 0.4006 0.030 Uiso 1 1 calc R U . . .
C15 C 0.7394(6) 1.1149(3) 0.3032(5) 0.0395(17) Uani 1 1 d . U . . .
C16 C 1.1184(6) 1.0792(3) 0.3971(4) 0.0362(15) Uani 1 1 d . U . . .
C17 C 0.9526(5) 0.8749(2) 0.4385(3) 0.0216(11) Uani 1 1 d . U . . .
C18 C 0.9426(5) 0.8827(3) 0.5171(3) 0.0245(12) Uani 1 1 d . U . . .
H18 H 0.8780 0.8980 0.5318 0.029 Uiso 1 1 calc R U . . .
C19 C 1.0219(5) 0.8694(3) 0.5745(4) 0.0295(13) Uani 1 1 d . U . . .
C20 C 1.1173(5) 0.8453(3) 0.5562(4) 0.0319(14) Uani 1 1 d . U . . .
H20 H 1.1718 0.8355 0.5952 0.038 Uiso 1 1 calc R U . . .
C21 C 1.1297(6) 0.8364(3) 0.4789(4) 0.0323(14) Uani 1 1 d . U . . .
C22 C 1.0503(5) 0.8504(3) 0.4216(4) 0.0251(12) Uani 1 1 d . U . . .
H22 H 1.0617 0.8433 0.3693 0.030 Uiso 1 1 calc R U . . .
C23 C 1.0034(6) 0.8797(3) 0.6566(4) 0.0330(14) Uani 1 1 d . U . . .
C24 C 1.2314(5) 0.8123(3) 0.4552(4) 0.0364(15) Uani 1 1 d . U . . .
C25 C 0.7465(5) 0.8875(3) 0.4016(3) 0.0225(12) Uani 1 1 d . U . . .
C26 C 0.6991(5) 0.9271(3) 0.4502(4) 0.0285(13) Uani 1 1 d . U . . .
H26 H 0.7322 0.9644 0.4626 0.034 Uiso 1 1 calc R U . . .
C27 C 0.6045(6) 0.9135(3) 0.4813(4) 0.0334(15) Uani 1 1 d . U . . .
C28 C 0.5547(5) 0.8594(3) 0.4656(4) 0.0332(15) Uani 1 1 d . U . . .
H28 H 0.4912 0.8498 0.4871 0.040 Uiso 1 1 calc R U . . .
C29 C 0.5997(5) 0.8195(3) 0.4177(4) 0.0284(13) Uani 1 1 d . U . . .
C30 C 0.6936(5) 0.8333(3) 0.3864(4) 0.0246(12) Uani 1 1 d . U . . .
H30 H 0.7225 0.8050 0.3538 0.030 Uiso 1 1 calc R U . . .
C31 C 0.5566(6) 0.9579(3) 0.5308(5) 0.0479(19) Uani 1 1 d D U . . .
C32 C 0.5466(5) 0.7607(3) 0.4006(5) 0.0385(16) Uani 1 1 d D U . . .
C33 C 0.4111(5) 0.4652(3) 0.3608(3) 0.0224(12) Uani 1 1 d . U . . .
C34 C 0.5133(5) 0.4869(3) 0.3794(3) 0.0222(12) Uani 1 1 d . U . . .
H34 H 0.5673 0.4594 0.3966 0.027 Uiso 1 1 calc R U . . .
C35 C 0.5391(5) 0.5472(3) 0.3740(3) 0.0255(12) Uani 1 1 d . U . . .
C36 C 0.4619(5) 0.5893(3) 0.3506(3) 0.0250(12) Uani 1 1 d . U . . .
H36 H 0.4788 0.6305 0.3473 0.030 Uiso 1 1 calc R U . . .
C37 C 0.3602(5) 0.5692(3) 0.3324(4) 0.0254(12) Uani 1 1 d . U . . .
C38 C 0.3359(5) 0.5080(3) 0.3367(3) 0.0248(12) Uani 1 1 d . U . . .
H38 H 0.2655 0.4955 0.3226 0.030 Uiso 1 1 calc R U . . .
C39 C 0.6499(5) 0.5679(3) 0.3953(4) 0.0286(13) Uani 1 1 d . U . . .
C40 C 0.2714(5) 0.6114(3) 0.3080(4) 0.0316(14) Uani 1 1 d . U . . .
C41 C 0.3972(4) 0.3616(2) 0.2817(3) 0.0206(11) Uani 1 1 d . U . . .
C42 C 0.3878(5) 0.3938(3) 0.2120(4) 0.0251(12) Uani 1 1 d . U . . .
H42 H 0.3780 0.4359 0.2134 0.030 Uiso 1 1 calc R U . . .
C43 C 0.3925(5) 0.3656(3) 0.1409(4) 0.0260(12) Uani 1 1 d . U . . .
C44 C 0.4080(5) 0.3043(3) 0.1360(4) 0.0290(13) Uani 1 1 d . U . . .
H44 H 0.4118 0.2855 0.0875 0.035 Uiso 1 1 calc R U . . .
C45 C 0.4180(5) 0.2709(3) 0.2039(4) 0.0257(12) Uani 1 1 d . U . . .
C46 C 0.4118(5) 0.2994(3) 0.2752(4) 0.0236(12) Uani 1 1 d . U . . .
H46 H 0.4177 0.2757 0.3206 0.028 Uiso 1 1 calc R U . . .
C47 C 0.3853(6) 0.4021(3) 0.0684(4) 0.0366(15) Uani 1 1 d . U . . .
C48 C 0.4317(6) 0.2050(3) 0.2013(4) 0.0373(16) Uani 1 1 d . U . . .
C49 C 0.4666(5) 0.3650(3) 0.4337(3) 0.0226(12) Uani 1 1 d . U . . .
C50 C 0.5640(5) 0.3394(3) 0.4186(4) 0.0251(12) Uani 1 1 d . U . . .
H50 H 0.5776 0.3328 0.3667 0.030 Uiso 1 1 calc R U . . .
C51 C 0.6403(5) 0.3236(3) 0.4776(4) 0.0300(13) Uani 1 1 d . U . . .
C52 C 0.6232(6) 0.3312(3) 0.5539(4) 0.0328(14) Uani 1 1 d . U . . .
H52 H 0.6756 0.3205 0.5940 0.039 Uiso 1 1 calc R U . . .
C53 C 0.5278(6) 0.3548(3) 0.5703(4) 0.0323(14) Uani 1 1 d . U . . .
C54 C 0.4510(5) 0.3710(3) 0.5118(4) 0.0267(13) Uani 1 1 d . U . . .
H54 H 0.3859 0.3865 0.5253 0.032 Uiso 1 1 calc R U . . .
C55 C 0.7431(5) 0.2976(3) 0.4580(4) 0.0357(15) Uani 1 1 d . U . . .
C56 C 0.5053(6) 0.3642(4) 0.6523(4) 0.0410(16) Uani 1 1 d D U . . .
C57 C 0.2621(5) 0.3827(2) 0.3870(3) 0.0223(12) Uani 1 1 d . U . . .
C58 C 0.2170(5) 0.4210(3) 0.4395(4) 0.0288(13) Uani 1 1 d . U . . .
H58 H 0.2567 0.4538 0.4614 0.035 Uiso 1 1 calc R U . . .
C59 C 0.1147(5) 0.4111(3) 0.4595(4) 0.0350(15) Uani 1 1 d . U . . .
C60 C 0.0540(5) 0.3636(3) 0.4286(4) 0.0332(15) Uani 1 1 d . U . . .
H60 H -0.0151 0.3568 0.4426 0.040 Uiso 1 1 calc R U . . .
C61 C 0.0972(5) 0.3268(3) 0.3774(4) 0.0270(13) Uani 1 1 d . U . . .
C62 C 0.1986(5) 0.3357(3) 0.3573(4) 0.0253(13) Uani 1 1 d . U . . .
H62 H 0.2259 0.3088 0.3221 0.030 Uiso 1 1 calc R U . . .
C63 C 0.0693(7) 0.4538(4) 0.5143(5) 0.0476(19) Uani 1 1 d . U . . .
C64 C 0.0303(5) 0.2755(3) 0.3443(4) 0.0334(15) Uani 1 1 d . U . . .
C65 C 0.3375(7) 0.7940(3) 0.9646(5) 0.0449(18) Uani 1 1 d . U . . .
H65A H 0.3044 0.7937 0.9108 0.054 Uiso 1 1 calc R U . . .
H65B H 0.3940 0.7635 0.9686 0.054 Uiso 1 1 calc R U . . .
C66 C 0.2564(7) 0.7763(3) 1.0165(5) 0.0448(17) Uani 1 1 d . U . . .
H66A H 0.1901 0.7982 1.0017 0.054 Uiso 1 1 calc R U . . .
H66B H 0.2419 0.7329 1.0110 0.054 Uiso 1 1 calc R U . . .
C67 C 0.2262(6) 0.7652(3) 1.1470(5) 0.0416(17) Uani 1 1 d . U . . .
H67A H 0.2375 0.7215 1.1523 0.050 Uiso 1 1 calc R U . . .
H67B H 0.1512 0.7725 1.1290 0.050 Uiso 1 1 calc R U . . .
C68 C 0.2547(7) 0.7957(3) 1.2219(5) 0.0447(18) Uani 1 1 d . U . . .
H68A H 0.2063 0.7823 1.2595 0.054 Uiso 1 1 calc R U . . .
H68B H 0.3272 0.7842 1.2419 0.054 Uiso 1 1 calc R U . . .
C69 C 0.1419(6) 0.8811(3) 1.1974(5) 0.0424(17) Uani 1 1 d . U . . .
H69A H 0.0968 0.8639 1.2349 0.051 Uiso 1 1 calc R U . . .
H69B H 0.1138 0.8683 1.1451 0.051 Uiso 1 1 calc R U . . .
C70 C 0.1416(6) 0.9491(3) 1.2027(5) 0.0427(17) Uani 1 1 d . U . . .
H70A H 0.1724 0.9616 1.2545 0.051 Uiso 1 1 calc R U . . .
H70B H 0.0682 0.9639 1.1953 0.051 Uiso 1 1 calc R U . . .
C71 C 0.3087(7) 1.0285(3) 1.1895(6) 0.051(2) Uani 1 1 d . U . . .
H71A H 0.3500 1.0526 1.1555 0.061 Uiso 1 1 calc R U . . .
H71B H 0.2679 1.0566 1.2188 0.061 Uiso 1 1 calc R U . . .
C72 C 0.3836(7) 0.9949(4) 1.2450(6) 0.059(2) Uani 1 1 d . U . . .
H72A H 0.4344 1.0227 1.2726 0.070 Uiso 1 1 calc R U . . .
H72B H 0.3446 0.9738 1.2833 0.070 Uiso 1 1 calc R U . . .
C73 C 0.5217(7) 0.9224(4) 1.2473(5) 0.052(2) Uani 1 1 d . U . . .
H73A H 0.4929 0.8977 1.2874 0.062 Uiso 1 1 calc R U . . .
H73B H 0.5716 0.9519 1.2728 0.062 Uiso 1 1 calc R U . . .
C74 C 0.5757(6) 0.8840(4) 1.1937(5) 0.0443(18) Uani 1 1 d . U . . .
H74A H 0.6084 0.9090 1.1557 0.053 Uiso 1 1 calc R U . . .
H74B H 0.6316 0.8601 1.2227 0.053 Uiso 1 1 calc R U . . .
C75 C 0.5371(6) 0.8115(4) 1.0953(5) 0.0443(18) Uani 1 1 d . U . . .
H75A H 0.4964 0.7739 1.0882 0.053 Uiso 1 1 calc R U . . .
H75B H 0.6114 0.8008 1.1110 0.053 Uiso 1 1 calc R U . . .
C76 C 0.5315(6) 0.8444(4) 1.0190(5) 0.0449(18) Uani 1 1 d . U . . .
H76A H 0.5592 0.8182 0.9801 0.054 Uiso 1 1 calc R U . . .
H76B H 0.5770 0.8803 1.0249 0.054 Uiso 1 1 calc R U . . .
C77 C 1.0753(7) 0.6599(4) 0.5437(5) 0.050(2) Uani 1 1 d . U . . .
H77A H 1.1320 0.6300 0.5406 0.060 Uiso 1 1 calc R U . . .
H77B H 1.0938 0.6955 0.5139 0.060 Uiso 1 1 calc R U . . .
C78 C 1.0729(6) 0.6779(3) 0.6260(5) 0.0429(17) Uani 1 1 d . U . . .
H78A H 1.1457 0.6864 0.6485 0.051 Uiso 1 1 calc R U . . .
H78B H 1.0317 0.7153 0.6282 0.051 Uiso 1 1 calc R U . . .
C79 C 1.0965(5) 0.5830(3) 0.6884(4) 0.0328(14) Uani 1 1 d . U . . .
H79A H 1.1602 0.5956 0.7214 0.039 Uiso 1 1 calc R U . . .
H79B H 1.1187 0.5661 0.6401 0.039 Uiso 1 1 calc R U . . .
C80 C 1.0365(5) 0.5371(3) 0.7294(4) 0.0347(15) Uani 1 1 d . U . . .
H80A H 1.0794 0.5005 0.7393 0.042 Uiso 1 1 calc R U . . .
H80B H 1.0180 0.5530 0.7793 0.042 Uiso 1 1 calc R U . . .
C81 C 0.8941(5) 0.4692(3) 0.7014(4) 0.0353(15) Uani 1 1 d . U . . .
H81A H 0.8694 0.4734 0.7532 0.042 Uiso 1 1 calc R U . . .
H81B H 0.9456 0.4360 0.7031 0.042 Uiso 1 1 calc R U . . .
C82 C 0.8026(6) 0.4557(3) 0.6433(5) 0.0368(16) Uani 1 1 d . U . . .
H82A H 0.7604 0.4233 0.6640 0.044 Uiso 1 1 calc R U . . .
H82B H 0.8304 0.4402 0.5962 0.044 Uiso 1 1 calc R U . . .
C83 C 0.6625(5) 0.5350(3) 0.7060(4) 0.0330(14) Uani 1 1 d . U . . .
H83A H 0.5927 0.5540 0.6944 0.040 Uiso 1 1 calc R U . . .
H83B H 0.6518 0.4971 0.7335 0.040 Uiso 1 1 calc R U . . .
C84 C 0.7321(6) 0.5764(3) 0.7596(4) 0.0348(15) Uani 1 1 d . U . . .
H84A H 0.6903 0.5917 0.8003 0.042 Uiso 1 1 calc R U . . .
H84B H 0.7918 0.5531 0.7848 0.042 Uiso 1 1 calc R U . . .
C85 C 0.6969(6) 0.6695(3) 0.6955(5) 0.0412(17) Uani 1 1 d . U . . .
H85A H 0.6668 0.6868 0.7407 0.049 Uiso 1 1 calc R U . . .
H85B H 0.6391 0.6508 0.6617 0.049 Uiso 1 1 calc R U . . .
C86 C 0.7490(6) 0.7177(3) 0.6524(5) 0.0405(16) Uani 1 1 d . U . . .
H86A H 0.6963 0.7474 0.6312 0.049 Uiso 1 1 calc R U . . .
H86B H 0.8034 0.7386 0.6869 0.049 Uiso 1 1 calc R U . . .
C87 C 0.8365(7) 0.7290(3) 0.5406(4) 0.0441(17) Uani 1 1 d . U . . .
H87A H 0.8961 0.7515 0.5676 0.053 Uiso 1 1 calc R U . . .
H87B H 0.7813 0.7581 0.5217 0.053 Uiso 1 1 calc R U . . .
C88 C 0.8737(7) 0.6950(4) 0.4736(4) 0.0461(18) Uani 1 1 d . U . . .
H88A H 0.9158 0.7224 0.4443 0.055 Uiso 1 1 calc R U . . .
H88B H 0.8112 0.6829 0.4389 0.055 Uiso 1 1 calc R U . . .
Li1 Li 0.3523(9) 0.8850(5) 1.1335(7) 0.034(2) Uani 1 1 d . U . . .
Li2 Li 0.8716(8) 0.6054(5) 0.6341(7) 0.030(2) Uani 1 1 d . U . . .
B1 B 0.8645(6) 0.9003(3) 0.3729(4) 0.0230(13) Uani 1 1 d . U . . .
B2 B 0.3847(5) 0.3933(3) 0.3651(4) 0.0213(13) Uani 1 1 d . U . . .
O1 O 0.2922(4) 0.7894(2) 1.0942(3) 0.0391(11) Uani 1 1 d . U . . .
O2 O 0.2485(4) 0.8604(2) 1.2139(3) 0.0368(11) Uani 1 1 d . U . . .
O3 O 0.4378(4) 0.9527(2) 1.2013(3) 0.0426(12) Uani 1 1 d . U . . .
O4 O 0.4975(4) 0.8454(2) 1.1554(3) 0.0420(12) Uani 1 1 d . U . . .
O5 O 1.0278(3) 0.63303(19) 0.6718(3) 0.0309(10) Uani 1 1 d . U . . .
O6 O 0.9433(3) 0.52384(19) 0.6802(3) 0.0296(10) Uani 1 1 d . U . . .
O7 O 0.7728(3) 0.62636(19) 0.7196(3) 0.0297(10) Uani 1 1 d . U . . .
O8 O 0.7957(4) 0.6882(2) 0.5916(3) 0.0357(11) Uani 1 1 d . U . . .
F1A F 0.7690(7) 0.8977(7) 0.0357(7) 0.064(4) Uani 0.558(16) 1 d D U P A 1
F2A F 0.9263(11) 0.8799(6) 0.0246(6) 0.086(5) Uani 0.558(16) 1 d . U P A 1
F3A F 0.8860(15) 0.9587(5) 0.0823(7) 0.076(4) Uani 0.558(16) 1 d . U P A 1
F4A F 0.985(3) 0.6931(8) 0.2738(10) 0.072(6) Uani 0.64(5) 1 d . U P B 1
F5A F 0.967(2) 0.6932(10) 0.1512(11) 0.070(5) Uani 0.64(5) 1 d . U P B 1
F6A F 0.8327(10) 0.6801(6) 0.214(2) 0.078(7) Uani 0.64(5) 1 d . U P B 1
F1B F 0.9415(11) 0.9355(10) 0.0617(10) 0.078(7) Uani 0.442(16) 1 d . U P A 2
F2B F 0.7879(14) 0.9522(8) 0.0785(8) 0.084(6) Uani 0.442(16) 1 d D U P A 2
F3B F 0.818(2) 0.8795(8) 0.0142(8) 0.081(5) Uani 0.442(16) 1 d D U P A 2
F4B F 0.914(5) 0.6856(10) 0.1472(13) 0.063(10) Uani 0.36(5) 1 d . U P B 2
F5B F 0.863(3) 0.6780(9) 0.257(2) 0.060(9) Uani 0.36(5) 1 d . U P B 2
F6B F 1.0212(19) 0.6981(14) 0.245(3) 0.071(9) Uani 0.36(5) 1 d . U P B 2
F7 F 0.6976(6) 1.1012(3) 0.2342(4) 0.091(2) Uani 1 1 d . U . . .
F8 F 0.7674(4) 1.17237(19) 0.2991(3) 0.0619(14) Uani 1 1 d . U . . .
F9 F 0.6633(4) 1.1137(3) 0.3498(4) 0.085(2) Uani 1 1 d . U . . .
F10 F 1.1394(4) 1.1318(2) 0.3653(3) 0.0578(14) Uani 1 1 d . U . . .
F11 F 1.1369(4) 1.0879(3) 0.4719(3) 0.0685(16) Uani 1 1 d . U . . .
F12 F 1.1907(4) 1.0407(3) 0.3780(4) 0.0834(19) Uani 1 1 d . U . . .
F13 F 0.9386(4) 0.83838(19) 0.6823(2) 0.0435(11) Uani 1 1 d . U . . .
F14 F 1.0904(4) 0.8785(3) 0.7046(2) 0.0554(13) Uani 1 1 d . U . . .
F15 F 0.9568(4) 0.9326(2) 0.6668(2) 0.0546(13) Uani 1 1 d . U . . .
F16 F 1.2177(4) 0.7602(2) 0.4179(4) 0.0690(16) Uani 1 1 d . U . . .
F17 F 1.3051(4) 0.8034(3) 0.5134(3) 0.0746(18) Uani 1 1 d . U . . .
F18 F 1.2743(4) 0.8479(2) 0.4051(3) 0.0624(14) Uani 1 1 d . U . . .
F19A F 0.5952(13) 0.9580(7) 0.6012(6) 0.088(5) Uani 0.562(18) 1 d D U P C 1
F20A F 0.5571(13) 1.0114(5) 0.5024(11) 0.076(5) Uani 0.562(18) 1 d . U P C 1
F21A F 0.4494(9) 0.9488(5) 0.5307(9) 0.077(4) Uani 0.562(18) 1 d . U P C 1
F22A F 0.5332(9) 0.7305(3) 0.4667(5) 0.087(3) Uani 0.807(12) 1 d . U P D 1
F23A F 0.4542(6) 0.7656(3) 0.3658(7) 0.085(3) Uani 0.807(12) 1 d . U P D 1
F24A F 0.6038(5) 0.7229(3) 0.3636(5) 0.061(3) Uani 0.807(12) 1 d . U P D 1
F19B F 0.497(2) 0.9984(13) 0.4957(14) 0.122(10) Uani 0.438(18) 1 d D U P C 2
F20B F 0.5150(15) 0.9339(5) 0.5912(10) 0.072(5) Uani 0.438(18) 1 d . U P C 2
F21B F 0.6324(10) 0.9923(8) 0.5731(11) 0.089(6) Uani 0.438(18) 1 d D U P C 2
F22B F 0.524(3) 0.7557(13) 0.3230(9) 0.062(7) Uani 0.193(12) 1 d D U P D 2
F23B F 0.601(2) 0.7125(10) 0.425(2) 0.071(8) Uani 0.193(12) 1 d D U P D 2
F24B F 0.4545(17) 0.7508(12) 0.425(2) 0.051(7) Uani 0.193(12) 1 d D U P D 2
F25 F 0.7179(3) 0.52314(18) 0.4108(3) 0.0458(11) Uani 1 1 d . U . . .
F26 F 0.6593(3) 0.60397(19) 0.4564(2) 0.0410(10) Uani 1 1 d . U . . .
F27 F 0.6881(3) 0.5995(2) 0.3376(3) 0.0457(11) Uani 1 1 d . U . . .
F28 F 0.3021(3) 0.66903(16) 0.3088(3) 0.0400(10) Uani 1 1 d . U . . .
F29 F 0.1930(4) 0.6079(2) 0.3535(3) 0.0535(13) Uani 1 1 d . U . . .
F30 F 0.2266(4) 0.6003(2) 0.2370(3) 0.0519(12) Uani 1 1 d . U . . .
F31 F 0.3212(6) 0.4480(3) 0.0712(3) 0.084(2) Uani 1 1 d . U . . .
F32 F 0.4765(4) 0.4239(3) 0.0530(3) 0.0770(19) Uani 1 1 d . U . . .
F33 F 0.3475(5) 0.3711(3) 0.0071(3) 0.0753(18) Uani 1 1 d . U . . .
F34 F 0.4820(6) 0.1869(3) 0.1424(4) 0.0827(19) Uani 1 1 d . U . . .
F35 F 0.3409(5) 0.1764(2) 0.1941(4) 0.0783(18) Uani 1 1 d . U . . .
F36 F 0.4837(5) 0.1831(2) 0.2645(3) 0.0734(18) Uani 1 1 d . U . . .
F37 F 0.7616(5) 0.3030(3) 0.3875(3) 0.0843(19) Uani 1 1 d . U . . .
F38 F 0.8248(4) 0.3176(3) 0.5025(4) 0.086(2) Uani 1 1 d . U . . .
F39 F 0.7501(4) 0.2385(3) 0.4731(5) 0.085(2) Uani 1 1 d . U . . .
F40A F 0.5909(6) 0.3604(11) 0.7020(5) 0.083(5) Uani 0.76(3) 1 d . U P E 1
F41A F 0.4325(11) 0.3295(6) 0.6738(6) 0.058(3) Uani 0.76(3) 1 d . U P E 1
F42A F 0.4727(17) 0.4212(4) 0.6625(7) 0.079(4) Uani 0.76(3) 1 d . U P E 1
F40B F 0.409(3) 0.355(2) 0.666(2) 0.051(7) Uani 0.24(3) 1 d . U P E 2
F41B F 0.520(3) 0.4180(10) 0.6812(19) 0.054(8) Uani 0.24(3) 1 d D U P E 2
F42B F 0.563(4) 0.3266(16) 0.7011(13) 0.057(8) Uani 0.24(3) 1 d . U P E 2
F43 F 0.1048(5) 0.5085(2) 0.5112(4) 0.081(2) Uani 1 1 d . U . . .
F44 F -0.0341(5) 0.4594(3) 0.5015(5) 0.092(2) Uani 1 1 d . U . . .
F45 F 0.0860(6) 0.4360(4) 0.5855(5) 0.103(2) Uani 1 1 d . U . . .
F46 F 0.0012(4) 0.23936(18) 0.3989(3) 0.0458(11) Uani 1 1 d . U . . .
F47 F 0.0808(3) 0.24199(18) 0.2947(3) 0.0436(11) Uani 1 1 d . U . . .
F48 F -0.0593(3) 0.2942(2) 0.3044(3) 0.0524(12) Uani 1 1 d . U . . .
S1 S 0.39727(16) 0.86747(8) 0.98455(11) 0.0383(4) Uani 1 1 d . U . . .
S2 S 0.21715(15) 0.98177(8) 1.12991(11) 0.0384(4) Uani 1 1 d . U . . .
S3 S 0.95224(17) 0.62864(9) 0.49830(11) 0.0421(4) Uani 1 1 d . U . . .
S4 S 0.71545(14) 0.51781(7) 0.61635(10) 0.0312(4) Uani 1 1 d . U . . .

loop_
_atom_site_aniso_label
_atom_site_aniso_U_11
_atom_site_aniso_U_22
_atom_site_aniso_U_33
_atom_site_aniso_U_23
_atom_site_aniso_U_13
_atom_site_aniso_U_12
C1 0.017(3) 0.020(3) 0.025(3) 0.000(2) -0.002(2) -0.005(2)
C2 0.023(3) 0.027(3) 0.022(3) 0.002(2) -0.001(2) -0.006(2)
C3 0.027(3) 0.041(3) 0.021(3) 0.005(3) -0.003(3) -0.010(3)
C4 0.034(4) 0.038(3) 0.024(3) -0.006(3) -0.001(3) -0.009(3)
C5 0.021(3) 0.029(3) 0.030(3) -0.006(2) -0.003(3) -0.007(2)
C6 0.025(3) 0.024(3) 0.026(3) 0.000(2) 0.005(3) -0.004(2)
C7 0.047(4) 0.049(4) 0.025(3) 0.008(3) 0.000(3) -0.015(3)
C8 0.041(4) 0.028(3) 0.042(4) -0.010(3) -0.002(3) -0.001(3)
C9 0.025(3) 0.021(3) 0.019(3) 0.001(2) 0.001(2) -0.005(2)
C10 0.023(3) 0.025(3) 0.028(3) 0.003(2) 0.000(3) -0.003(2)
C11 0.041(3) 0.021(3) 0.024(3) 0.001(2) 0.003(3) -0.001(2)
C12 0.049(4) 0.019(3) 0.026(3) -0.003(2) 0.005(3) -0.006(3)
C13 0.038(3) 0.024(3) 0.024(3) -0.002(2) 0.005(3) -0.008(2)
C14 0.028(3) 0.025(3) 0.021(3) -0.003(2) 0.000(3) -0.003(2)
C15 0.047(4) 0.022(3) 0.048(4) 0.004(3) -0.005(4) 0.000(3)
C16 0.041(4) 0.031(3) 0.037(4) -0.004(3) 0.006(3) -0.014(3)
C17 0.029(3) 0.017(3) 0.019(3) 0.003(2) 0.002(2) -0.004(2)
C18 0.029(3) 0.022(3) 0.023(3) 0.001(2) 0.003(2) -0.004(2)
C19 0.035(3) 0.029(3) 0.024(3) 0.000(3) 0.000(3) -0.010(3)
C20 0.031(3) 0.032(3) 0.031(3) 0.002(3) -0.007(3) -0.004(3)
C21 0.034(3) 0.032(3) 0.029(3) 0.000(3) -0.003(3) 0.000(3)
C22 0.026(3) 0.025(3) 0.024(3) 0.002(2) 0.002(2) -0.003(2)
C23 0.038(4) 0.034(3) 0.026(3) 0.004(3) -0.005(3) -0.010(3)
C24 0.027(3) 0.045(4) 0.035(4) 0.007(3) -0.008(3) 0.004(3)
C25 0.024(3) 0.020(3) 0.022(3) 0.003(2) -0.005(2) 0.000(2)
C26 0.034(3) 0.025(3) 0.026(3) 0.000(2) 0.001(3) -0.007(2)
C27 0.038(4) 0.026(3) 0.038(4) 0.002(3) 0.013(3) 0.003(3)
C28 0.029(3) 0.024(3) 0.049(4) 0.008(3) 0.018(3) 0.002(2)
C29 0.025(3) 0.026(3) 0.034(4) 0.001(2) 0.002(3) -0.003(2)
C30 0.023(3) 0.020(3) 0.030(3) -0.001(2) 0.001(3) 0.001(2)
C31 0.052(5) 0.031(4) 0.066(5) -0.007(3) 0.033(4) -0.009(3)
C32 0.025(3) 0.032(3) 0.058(5) -0.003(3) 0.006(3) -0.005(3)
C33 0.026(3) 0.024(3) 0.018(3) -0.004(2) 0.002(2) -0.007(2)
C34 0.026(3) 0.021(3) 0.019(3) -0.001(2) 0.003(2) -0.004(2)
C35 0.032(3) 0.025(3) 0.020(3) -0.003(2) 0.001(3) -0.007(2)
C36 0.036(3) 0.017(3) 0.022(3) -0.002(2) 0.005(3) -0.005(2)
C37 0.027(3) 0.026(3) 0.024(3) 0.000(2) 0.003(3) -0.002(2)
C38 0.027(3) 0.025(3) 0.021(3) -0.003(2) -0.002(2) -0.008(2)
C39 0.031(3) 0.026(3) 0.029(3) -0.001(3) 0.003(3) -0.007(2)
C40 0.032(3) 0.023(3) 0.040(4) 0.001(3) 0.002(3) -0.004(2)
C41 0.017(3) 0.021(3) 0.024(3) 0.000(2) 0.002(2) -0.003(2)
C42 0.023(3) 0.028(3) 0.024(3) 0.000(2) 0.002(2) -0.004(2)
C43 0.021(3) 0.036(3) 0.021(3) -0.001(2) 0.000(2) -0.002(2)
C44 0.022(3) 0.041(3) 0.024(3) -0.010(3) 0.000(3) -0.002(3)
C45 0.021(3) 0.024(3) 0.030(3) -0.007(2) -0.004(3) -0.001(2)
C46 0.021(3) 0.024(3) 0.026(3) -0.004(2) 0.001(2) -0.001(2)
C47 0.035(4) 0.050(4) 0.025(3) 0.002(3) 0.002(3) 0.000(3)
C48 0.041(4) 0.027(3) 0.042(4) -0.011(3) -0.007(3) 0.006(3)
C49 0.026(3) 0.019(3) 0.022(3) -0.001(2) 0.002(2) -0.008(2)
C50 0.028(3) 0.024(3) 0.023(3) 0.002(2) 0.001(2) -0.004(2)
C51 0.031(3) 0.031(3) 0.027(3) 0.006(3) -0.002(3) -0.006(2)
C52 0.032(3) 0.039(4) 0.026(3) 0.007(3) -0.002(3) -0.015(3)
C53 0.038(4) 0.039(4) 0.019(3) 0.001(3) -0.001(3) -0.015(3)
C54 0.026(3) 0.027(3) 0.028(3) -0.004(2) 0.005(3) -0.006(2)
C55 0.026(3) 0.046(4) 0.035(4) 0.015(3) 0.000(3) -0.003(3)
C56 0.042(4) 0.057(4) 0.023(3) -0.005(3) -0.001(3) -0.010(3)
C57 0.025(3) 0.017(3) 0.025(3) 0.001(2) 0.000(2) -0.002(2)
C58 0.030(3) 0.020(3) 0.036(4) -0.007(3) 0.004(3) -0.006(2)
C59 0.029(3) 0.031(3) 0.047(4) -0.009(3) 0.012(3) 0.000(3)
C60 0.021(3) 0.031(3) 0.049(4) -0.006(3) 0.008(3) -0.004(2)
C61 0.024(3) 0.024(3) 0.033(3) 0.003(2) 0.003(3) -0.002(2)
C62 0.024(3) 0.018(3) 0.034(3) -0.002(2) 0.003(3) -0.001(2)
C63 0.049(5) 0.042(4) 0.057(5) -0.012(4) 0.028(4) -0.010(3)
C64 0.029(3) 0.029(3) 0.042(4) -0.004(3) 0.002(3) -0.001(3)
C65 0.056(5) 0.038(4) 0.041(4) -0.007(3) 0.006(4) 0.011(3)
C66 0.050(5) 0.034(4) 0.048(4) -0.002(3) -0.005(4) -0.001(3)
C67 0.036(4) 0.031(4) 0.057(5) 0.007(3) 0.006(4) 0.002(3)
C68 0.049(5) 0.037(4) 0.048(4) 0.009(3) 0.008(4) -0.004(3)
C69 0.037(4) 0.039(4) 0.051(5) 0.000(3) 0.006(3) -0.006(3)
C70 0.033(4) 0.044(4) 0.052(5) 0.002(4) 0.009(3) 0.005(3)
C71 0.042(4) 0.034(4) 0.079(6) -0.013(4) 0.016(4) -0.005(3)
C72 0.039(4) 0.067(6) 0.069(6) -0.037(5) 0.000(4) -0.006(4)
C73 0.041(4) 0.064(5) 0.048(5) -0.006(4) -0.007(4) 0.003(4)
C74 0.027(4) 0.063(5) 0.041(4) 0.002(3) -0.004(3) 0.002(3)
C75 0.034(4) 0.043(4) 0.055(5) -0.007(3) 0.000(3) 0.015(3)
C76 0.032(4) 0.049(4) 0.055(5) -0.008(4) 0.015(4) 0.005(3)
C77 0.048(4) 0.057(5) 0.047(4) 0.013(4) 0.009(4) -0.011(4)
C78 0.038(4) 0.036(4) 0.055(5) -0.002(3) 0.002(4) -0.014(3)
C79 0.022(3) 0.036(3) 0.038(4) -0.007(3) -0.003(3) 0.004(3)
C80 0.032(3) 0.032(3) 0.038(4) -0.003(3) -0.005(3) 0.004(3)
C81 0.031(3) 0.026(3) 0.049(4) 0.007(3) 0.006(3) 0.003(3)
C82 0.036(4) 0.026(3) 0.050(4) -0.006(3) 0.011(3) -0.004(3)
C83 0.026(3) 0.035(3) 0.040(4) 0.001(3) 0.010(3) -0.002(3)
C84 0.038(4) 0.037(4) 0.032(4) 0.001(3) 0.013(3) 0.004(3)
C85 0.040(4) 0.040(4) 0.044(4) 0.003(3) 0.011(3) 0.011(3)
C86 0.047(4) 0.027(3) 0.045(4) -0.002(3) -0.003(3) 0.000(3)
C87 0.054(5) 0.033(4) 0.042(4) 0.010(3) -0.009(4) -0.004(3)
C88 0.051(4) 0.052(4) 0.033(4) 0.012(3) -0.006(3) -0.023(3)
Li1 0.026(5) 0.037(5) 0.040(6) -0.003(4) 0.006(4) 0.005(4)
Li2 0.025(5) 0.032(5) 0.034(6) 0.006(4) 0.001(4) -0.001(3)
B1 0.027(3) 0.021(3) 0.022(3) 0.000(2) 0.004(3) -0.005(2)
B2 0.022(3) 0.021(3) 0.020(3) 0.000(2) 0.002(3) -0.002(2)
O1 0.037(3) 0.040(3) 0.039(3) 0.003(2) -0.001(2) -0.004(2)
O2 0.034(3) 0.034(2) 0.043(3) 0.004(2) 0.006(2) 0.0000(19)
O3 0.031(3) 0.046(3) 0.050(3) -0.011(2) 0.003(2) -0.003(2)
O4 0.033(3) 0.047(3) 0.045(3) 0.003(2) 0.001(2) 0.009(2)
O5 0.031(2) 0.027(2) 0.035(2) -0.0004(19) 0.003(2) -0.0047(18)
O6 0.030(2) 0.025(2) 0.033(2) -0.0001(18) -0.0021(19) -0.0011(17)
O7 0.027(2) 0.027(2) 0.035(3) 0.0004(18) 0.005(2) -0.0004(17)
O8 0.039(3) 0.030(2) 0.036(3) 0.005(2) -0.001(2) -0.0037(19)
F1A 0.036(5) 0.101(10) 0.050(7) 0.039(7) -0.018(4) -0.015(5)
F2A 0.120(10) 0.108(10) 0.038(6) 0.045(6) 0.046(6) 0.058(8)
F3A 0.125(11) 0.049(5) 0.047(6) 0.016(4) -0.018(7) -0.035(6)
F4A 0.100(14) 0.044(6) 0.062(7) -0.024(6) -0.037(7) 0.037(9)
F5A 0.099(12) 0.050(8) 0.063(6) -0.021(6) 0.022(7) 0.014(8)
F6A 0.059(6) 0.027(4) 0.14(2) -0.004(8) -0.002(8) -0.013(4)
F1B 0.049(7) 0.106(15) 0.076(11) 0.065(11) -0.007(7) -0.026(7)
F2B 0.110(12) 0.105(12) 0.039(7) 0.044(7) 0.018(8) 0.059(10)
F3B 0.123(13) 0.076(9) 0.038(6) 0.002(6) -0.017(8) -0.034(9)
F4B 0.13(3) 0.019(7) 0.033(7) -0.016(5) -0.004(11) -0.005(13)
F5B 0.081(17) 0.026(7) 0.079(17) 0.008(9) 0.031(14) 0.001(8)
F6B 0.042(9) 0.048(9) 0.12(2) -0.019(15) -0.019(11) 0.017(8)
F7 0.108(4) 0.070(3) 0.083(4) -0.016(3) -0.049(3) 0.040(3)
F8 0.065(3) 0.026(2) 0.095(4) 0.015(2) 0.011(3) 0.007(2)
F9 0.051(3) 0.080(4) 0.127(5) 0.059(4) 0.032(4) 0.026(3)
F10 0.057(3) 0.055(3) 0.057(3) 0.023(2) -0.017(2) -0.035(2)
F11 0.052(3) 0.110(5) 0.039(3) 0.012(3) -0.016(2) -0.039(3)
F12 0.039(3) 0.059(3) 0.152(5) -0.040(3) 0.010(3) -0.015(2)
F13 0.062(3) 0.043(2) 0.027(2) 0.0017(18) 0.008(2) -0.017(2)
F14 0.051(3) 0.092(4) 0.021(2) -0.003(2) -0.008(2) -0.016(2)
F15 0.095(4) 0.038(2) 0.031(2) -0.0083(19) 0.009(2) 0.004(2)
F16 0.052(3) 0.059(3) 0.098(4) -0.026(3) 0.019(3) 0.006(2)
F17 0.047(3) 0.126(5) 0.048(3) 0.001(3) -0.009(2) 0.029(3)
F18 0.038(3) 0.077(3) 0.075(4) 0.023(3) 0.020(3) 0.008(2)
F19A 0.106(10) 0.104(10) 0.054(6) -0.024(6) 0.004(6) 0.042(8)
F20A 0.102(11) 0.032(5) 0.101(10) -0.002(5) 0.048(9) 0.028(6)
F21A 0.057(5) 0.068(7) 0.112(10) -0.051(6) 0.034(6) -0.011(5)
F22A 0.148(9) 0.052(4) 0.067(5) -0.004(3) 0.044(5) -0.052(5)
F23A 0.045(4) 0.053(4) 0.148(8) -0.024(5) -0.030(5) -0.010(3)
F24A 0.051(4) 0.032(3) 0.108(7) -0.028(3) 0.045(4) -0.020(3)
F19B 0.13(2) 0.13(2) 0.110(14) -0.001(11) 0.031(14) 0.107(18)
F20B 0.099(11) 0.042(6) 0.088(9) -0.019(5) 0.065(8) -0.012(6)
F21B 0.076(9) 0.079(11) 0.121(14) -0.071(10) 0.059(8) -0.024(7)
F22B 0.076(14) 0.056(12) 0.051(8) 0.000(8) -0.004(9) -0.037(10)
F23B 0.069(12) 0.050(9) 0.091(15) -0.001(10) -0.011(11) 0.007(9)
F24B 0.047(9) 0.039(11) 0.069(13) -0.007(10) 0.013(10) -0.019(8)
F25 0.031(2) 0.029(2) 0.076(3) -0.001(2) -0.001(2) -0.0025(16)
F26 0.039(2) 0.042(2) 0.040(2) -0.0107(19) -0.0071(19) -0.0090(18)
F27 0.036(2) 0.060(3) 0.041(2) 0.010(2) 0.0031(19) -0.023(2)
F28 0.042(2) 0.0188(18) 0.058(3) 0.0039(17) -0.001(2) -0.0001(16)
F29 0.041(2) 0.046(3) 0.077(3) 0.019(2) 0.021(2) 0.009(2)
F30 0.059(3) 0.040(2) 0.050(3) -0.001(2) -0.025(2) 0.011(2)
F31 0.113(5) 0.095(4) 0.049(3) 0.037(3) 0.031(3) 0.060(4)
F32 0.045(3) 0.130(5) 0.055(3) 0.048(3) 0.000(2) -0.027(3)
F33 0.114(5) 0.082(4) 0.025(2) 0.009(2) -0.014(3) -0.031(3)
F34 0.127(5) 0.056(3) 0.069(4) -0.025(3) 0.029(4) 0.026(3)
F35 0.073(4) 0.032(3) 0.125(5) -0.002(3) -0.021(3) -0.011(2)
F36 0.117(5) 0.042(3) 0.052(3) -0.013(2) -0.037(3) 0.037(3)
F37 0.066(3) 0.133(5) 0.055(3) 0.027(3) 0.015(3) 0.051(3)
F38 0.029(3) 0.126(5) 0.103(5) -0.051(4) -0.003(3) -0.007(3)
F39 0.052(3) 0.063(3) 0.143(6) 0.026(4) 0.024(4) 0.017(3)
F40A 0.046(4) 0.176(15) 0.026(3) -0.007(6) -0.001(3) -0.031(5)
F41A 0.081(7) 0.062(6) 0.036(4) -0.008(4) 0.032(4) -0.038(5)
F42A 0.152(13) 0.058(5) 0.028(5) -0.019(3) 0.015(6) -0.013(5)
F40B 0.044(9) 0.080(15) 0.031(10) -0.010(11) 0.007(7) -0.031(9)
F41B 0.09(2) 0.065(10) 0.011(12) -0.009(9) 0.006(12) -0.059(11)
F42B 0.076(14) 0.073(13) 0.020(8) 0.007(8) -0.002(9) 0.006(10)
F43 0.081(4) 0.052(3) 0.118(5) -0.045(3) 0.049(4) -0.014(3)
F44 0.052(3) 0.092(4) 0.138(6) -0.065(4) 0.034(3) -0.003(3)
F45 0.108(3) 0.103(3) 0.099(2) -0.0033(14) 0.0132(14) 0.0083(14)
F46 0.052(3) 0.031(2) 0.055(3) -0.0045(19) 0.010(2) -0.0178(19)
F47 0.038(2) 0.037(2) 0.056(3) -0.019(2) 0.005(2) -0.0119(17)
F48 0.031(2) 0.058(3) 0.065(3) -0.005(2) -0.014(2) -0.009(2)
S1 0.0456(10) 0.0314(9) 0.0388(10) 0.0033(7) 0.0084(8) 0.0058(7)
S2 0.0411(10) 0.0330(9) 0.0413(10) 0.0029(7) 0.0056(8) 0.0059(7)
S3 0.0521(11) 0.0420(10) 0.0335(9) -0.0022(8) 0.0109(9) -0.0121(8)
S4 0.0327(8) 0.0318(8) 0.0289(9) -0.0006(7) 0.0019(7) -0.0060(7)

loop_
_atom_type_symbol
_atom_type_description
_atom_type_scat_dispersion_real
_atom_type_scat_dispersion_imag
_atom_type_scat_source
C C 0.0033 0.0016 'International Tables Vol C Tables 4.2.6.8 and 6.1.1.4'
H H 0.0000 0.0000 'International Tables Vol C Tables 4.2.6.8 and 6.1.1.4'
Li Li -0.0003 0.0001 'International Tables Vol C Tables 4.2.6.8 and 6.1.1.4'
B B 0.0013 0.0007 'International Tables Vol C Tables 4.2.6.8 and 6.1.1.4'
O O 0.0106 0.0060 'International Tables Vol C Tables 4.2.6.8 and 6.1.1.4'
F F 0.0171 0.0103 'International Tables Vol C Tables 4.2.6.8 and 6.1.1.4'
S S 0.1246 0.1234 'International Tables Vol C Tables 4.2.6.8 and 6.1.1.4'

loop_
_geom_angle_atom_site_label_1
_geom_angle_atom_site_label_2
_geom_angle_atom_site_label_3
_geom_angle
C2 C1 C6 115.0(6)
C2 C1 B1 123.2(5)
C6 C1 B1 121.8(5)
C1 C2 C3 122.3(6)
C1 C2 H2 118.9
C3 C2 H2 118.9
C4 C3 C2 120.9(6)
C4 C3 C7 120.2(6)
C2 C3 C7 118.9(6)
C3 C4 C5 118.1(6)
C3 C4 H4 121.0
C5 C4 H4 121.0
C6 C5 C4 120.3(6)
C6 C5 C8 119.6(6)
C4 C5 C8 120.1(6)
C5 C6 C1 123.4(6)
C5 C6 H6 118.3
C1 C6 H6 118.3
F1B C7 F3B 110.5(14)
F3A C7 F1A 113.5(11)
F1B C7 F2B 99.8(13)
F3B C7 F2B 98.4(14)
F3A C7 F2A 106.0(11)
F1A C7 F2A 99.0(10)
F3A C7 C3 116.7(8)
F1B C7 C3 116.2(8)
F3B C7 C3 116.6(10)
F1A C7 C3 112.1(7)
F2B C7 C3 112.6(7)
F2A C7 C3 107.6(7)
F4A C8 F6A 107.7(11)
F4B C8 F5B 105.1(14)
F4A C8 F5A 106.6(11)
F6A C8 F5A 105.9(10)
F4B C8 F6B 105.5(17)
F5B C8 F6B 102.2(17)
F4B C8 C5 115.7(13)
F4A C8 C5 113.3(9)
F6A C8 C5 110.1(8)
F5B C8 C5 114.9(10)
F5A C8 C5 112.9(10)
F6B C8 C5 112.1(14)
C14 C9 C10 114.5(5)
C14 C9 B1 122.0(5)
C10 C9 B1 123.5(5)
C11 C10 C9 122.5(6)
C11 C10 H10 118.7
C9 C10 H10 118.7
C12 C11 C10 120.6(6)
C12 C11 C15 121.8(6)
C10 C11 C15 117.6(6)
C13 C12 C11 118.3(6)
C13 C12 H12 120.9
C11 C12 H12 120.9
C12 C13 C14 121.2(6)
C12 C13 C16 120.7(6)
C14 C13 C16 117.9(6)
C13 C14 C9 122.9(6)
C13 C14 H14 118.5
C9 C14 H14 118.5
F7 C15 F9 107.7(7)
F7 C15 F8 105.2(7)
F9 C15 F8 105.5(6)
F7 C15 C11 112.6(6)
F9 C15 C11 112.4(6)
F8 C15 C11 112.9(6)
F11 C16 F12 106.4(7)
F11 C16 F10 104.9(6)
F12 C16 F10 107.0(6)
F11 C16 C13 113.0(6)
F12 C16 C13 112.1(6)
F10 C16 C13 112.9(6)
C18 C17 C22 114.8(6)
C18 C17 B1 121.5(5)
C22 C17 B1 123.3(5)
C19 C18 C17 123.5(6)
C19 C18 H18 118.3
C17 C18 H18 118.3
C18 C19 C20 120.6(6)
C18 C19 C23 119.3(6)
C20 C19 C23 120.1(6)
C21 C20 C19 117.6(6)
C21 C20 H20 121.2
C19 C20 H20 121.2
C20 C21 C22 121.6(6)
C20 C21 C24 120.3(6)
C22 C21 C24 118.1(6)
C21 C22 C17 122.0(6)
C21 C22 H22 119.0
C17 C22 H22 119.0
F14 C23 F15 106.7(6)
F14 C23 F13 106.2(5)
F15 C23 F13 105.4(6)
F14 C23 C19 113.8(6)
F15 C23 C19 112.2(6)
F13 C23 C19 111.9(5)
F17 C24 F16 106.9(6)
F17 C24 F18 106.5(6)
F16 C24 F18 104.0(6)
F17 C24 C21 114.1(6)
F16 C24 C21 111.9(6)
F18 C24 C21 112.7(6)
C30 C25 C26 115.6(5)
C30 C25 B1 121.9(5)
C26 C25 B1 122.1(5)
C27 C26 C25 122.4(6)
C27 C26 H26 118.8
C25 C26 H26 118.8
C28 C27 C26 120.5(6)
C28 C27 C31 119.6(6)
C26 C27 C31 119.9(6)
C27 C28 C29 118.3(6)
C27 C28 H28 120.8
C29 C28 H28 120.8
C28 C29 C30 121.0(6)
C28 C29 C32 118.7(6)
C30 C29 C32 120.3(6)
C25 C30 C29 122.2(6)
C25 C30 H30 118.9
C29 C30 H30 118.9
F19A C31 F20A 110.5(12)
F19B C31 F20B 113.1(15)
F19A C31 F21A 106.7(11)
F20A C31 F21A 100.3(10)
F19B C31 F21B 102.2(17)
F20B C31 F21B 96.4(12)
F19A C31 C27 114.7(8)
F20A C31 C27 112.2(9)
F19B C31 C27 116.6(13)
F20B C31 C27 114.0(8)
F21A C31 C27 111.3(7)
F21B C31 C27 112.0(8)
F23A C32 F24A 110.4(8)
F24B C32 F23B 102(2)
F23A C32 F22A 105.0(8)
F24A C32 F22A 102.5(7)
F24B C32 F22B 102(2)
F23B C32 F22B 108(2)
F23A C32 C29 113.5(7)
F24B C32 C29 119.1(12)
F24A C32 C29 113.5(6)
F23B C32 C29 116.1(15)
F22A C32 C29 111.0(7)
F22B C32 C29 108.7(12)
C38 C33 C34 115.5(5)
C38 C33 B2 123.2(5)
C34 C33 B2 121.3(5)
C35 C34 C33 122.7(6)
C35 C34 H34 118.6
C33 C34 H34 118.6
C34 C35 C36 120.6(6)
C34 C35 C39 120.4(6)
C36 C35 C39 119.0(5)
C37 C36 C35 117.9(5)
C37 C36 H36 121.0
C35 C36 H36 121.0
C36 C37 C38 120.8(6)
C36 C37 C40 121.7(5)
C38 C37 C40 117.5(5)
C33 C38 C37 122.4(6)
C33 C38 H38 118.8
C37 C38 H38 118.8
F26 C39 F25 106.5(6)
F26 C39 F27 105.6(5)
F25 C39 F27 105.6(5)
F26 C39 C35 113.2(5)
F25 C39 C35 113.3(5)
F27 C39 C35 112.0(5)
F30 C40 F29 105.2(6)
F30 C40 F28 106.6(5)
F29 C40 F28 106.3(5)
F30 C40 C37 112.8(6)
F29 C40 C37 112.5(5)
F28 C40 C37 112.8(5)
C42 C41 C46 115.8(5)
C42 C41 B2 122.5(5)
C46 C41 B2 121.5(5)
C43 C42 C41 121.9(6)
C43 C42 H42 119.0
C41 C42 H42 119.0
C44 C43 C42 121.2(6)
C44 C43 C47 118.8(6)
C42 C43 C47 119.9(6)
C43 C44 C45 118.5(6)
C43 C44 H44 120.8
C45 C44 H44 120.8
C44 C45 C46 120.1(6)
C44 C45 C48 120.4(6)
C46 C45 C48 119.5(6)
C45 C46 C41 122.5(6)
C45 C46 H46 118.8
C41 C46 H46 118.8
F32 C47 F31 106.6(7)
F32 C47 F33 106.9(6)
F31 C47 F33 105.1(7)
F32 C47 C43 113.1(6)
F31 C47 C43 112.2(6)
F33 C47 C43 112.5(6)
F35 C48 F36 105.3(7)
F35 C48 F34 105.3(7)
F36 C48 F34 106.9(6)
F35 C48 C45 112.3(6)
F36 C48 C45 113.1(6)
F34 C48 C45 113.2(7)
C54 C49 C50 115.5(6)
C54 C49 B2 122.2(5)
C50 C49 B2 121.9(5)
C51 C50 C49 121.8(6)
C51 C50 H50 119.1
C49 C50 H50 119.1
C52 C51 C50 121.2(6)
C52 C51 C55 119.4(6)
C50 C51 C55 119.4(6)
C51 C52 C53 118.2(6)
C51 C52 H52 120.9
C53 C52 H52 120.9
C52 C53 C54 121.3(6)
C52 C53 C56 120.3(6)
C54 C53 C56 118.4(7)
C53 C54 C49 122.0(6)
C53 C54 H54 119.0
C49 C54 H54 119.0
F37 C55 F38 108.9(7)
F37 C55 F39 105.4(7)
F38 C55 F39 100.6(7)
F37 C55 C51 115.4(6)
F38 C55 C51 113.0(7)
F39 C55 C51 112.2(6)
F40B C56 F41B 101(2)
F41A C56 F40A 109.8(9)
F41A C56 F42A 106.6(9)
F40A C56 F42A 102.5(9)
F40B C56 F42B 104.5(19)
F41B C56 F42B 106.0(18)
F40B C56 C53 115.1(16)
F41A C56 C53 113.8(7)
F41B C56 C53 117.4(15)
F40A C56 C53 113.1(7)
F42A C56 C53 110.2(8)
F42B C56 C53 111.7(13)
C62 C57 C58 116.0(6)
C62 C57 B2 123.2(5)
C58 C57 B2 120.9(5)
C59 C58 C57 120.9(6)
C59 C58 H58 119.6
C57 C58 H58 119.6
C60 C59 C58 121.3(6)
C60 C59 C63 119.8(6)
C58 C59 C63 118.9(6)
C61 C60 C59 117.9(6)
C61 C60 H60 121.1
C59 C60 H60 121.1
C60 C61 C62 121.5(6)
C60 C61 C64 117.2(6)
C62 C61 C64 121.3(6)
C61 C62 C57 122.5(6)
C61 C62 H62 118.8
C57 C62 H62 118.8
F45 C63 F43 107.6(8)
F45 C63 F44 104.9(7)
F43 C63 F44 104.5(7)
F45 C63 C59 112.0(8)
F43 C63 C59 114.2(6)
F44 C63 C59 113.0(7)
F46 C64 F48 106.1(6)
F46 C64 F47 107.8(6)
F48 C64 F47 105.9(6)
F46 C64 C61 112.0(6)
F48 C64 C61 112.4(6)
F47 C64 C61 112.2(5)
C66 C65 S1 115.0(5)
C66 C65 H65A 108.5
S1 C65 H65A 108.5
C66 C65 H65B 108.5
S1 C65 H65B 108.5
H65A C65 H65B 107.5
O1 C66 C65 110.4(7)
O1 C66 H66A 109.6
C65 C66 H66A 109.6
O1 C66 H66B 109.6
C65 C66 H66B 109.6
H66A C66 H66B 108.1
O1 C67 C68 106.7(6)
O1 C67 H67A 110.4
C68 C67 H67A 110.4
O1 C67 H67B 110.4
C68 C67 H67B 110.4
H67A C67 H67B 108.6
O2 C68 C67 111.4(6)
O2 C68 H68A 109.3
C67 C68 H68A 109.3
O2 C68 H68B 109.3
C67 C68 H68B 109.3
H68A C68 H68B 108.0
O2 C69 C70 108.4(6)
O2 C69 H69A 110.0
C70 C69 H69A 110.0
O2 C69 H69B 110.0
C70 C69 H69B 110.0
H69A C69 H69B 108.4
C69 C70 S2 110.7(5)
C69 C70 H70A 109.5
S2 C70 H70A 109.5
C69 C70 H70B 109.5
S2 C70 H70B 109.5
H70A C70 H70B 108.1
C72 C71 S2 114.5(6)
C72 C71 H71A 108.6
S2 C71 H71A 108.6
C72 C71 H71B 108.6
S2 C71 H71B 108.6
H71A C71 H71B 107.6
O3 C72 C71 107.3(7)
O3 C72 H72A 110.2
C71 C72 H72A 110.2
O3 C72 H72B 110.2
C71 C72 H72B 110.2
H72A C72 H72B 108.5
O3 C73 C74 106.6(7)
O3 C73 H73A 110.4
C74 C73 H73A 110.4
O3 C73 H73B 110.4
C74 C73 H73B 110.4
H73A C73 H73B 108.6
O4 C74 C73 107.3(6)
O4 C74 H74A 110.3
C73 C74 H74A 110.3
O4 C74 H74B 110.3
C73 C74 H74B 110.3
H74A C74 H74B 108.5
O4 C75 C76 113.5(6)
O4 C75 H75A 108.9
C76 C75 H75A 108.9
O4 C75 H75B 108.9
C76 C75 H75B 108.9
H75A C75 H75B 107.7
C75 C76 S1 112.8(5)
C75 C76 H76A 109.0
S1 C76 H76A 109.0
C75 C76 H76B 109.0
S1 C76 H76B 109.0
H76A C76 H76B 107.8
C78 C77 S3 115.0(6)
C78 C77 H77A 108.5
S3 C77 H77A 108.5
C78 C77 H77B 108.5
S3 C77 H77B 108.5
H77A C77 H77B 107.5
O5 C78 C77 113.1(6)
O5 C78 H78A 109.0
C77 C78 H78A 109.0
O5 C78 H78B 108.9
C77 C78 H78B 109.0
H78A C78 H78B 107.8
O5 C79 C80 107.5(5)
O5 C79 H79A 110.2
C80 C79 H79A 110.2
O5 C79 H79B 110.2
C80 C79 H79B 110.2
H79A C79 H79B 108.5
O6 C80 C79 106.8(6)
O6 C80 H80A 110.4
C79 C80 H80A 110.4
O6 C80 H80B 110.4
C79 C80 H80B 110.4
H80A C80 H80B 108.6
O6 C81 C82 109.1(6)
O6 C81 H81A 109.9
C82 C81 H81A 109.9
O6 C81 H81B 109.9
C82 C81 H81B 109.9
H81A C81 H81B 108.3
C81 C82 S4 116.0(5)
C81 C82 H82A 108.3
S4 C82 H82A 108.3
C81 C82 H82B 108.3
S4 C82 H82B 108.3
H82A C82 H82B 107.4
C84 C83 S4 114.4(5)
C84 C83 H83A 108.7
S4 C83 H83A 108.7
C84 C83 H83B 108.7
S4 C83 H83B 108.7
H83A C83 H83B 107.6
O7 C84 C83 112.7(6)
O7 C84 H84A 109.0
C83 C84 H84A 109.0
O7 C84 H84B 109.0
C83 C84 H84B 109.0
H84A C84 H84B 107.8
O7 C85 C86 108.5(6)
O7 C85 H85A 110.0
C86 C85 H85A 110.0
O7 C85 H85B 110.0
C86 C85 H85B 110.0
H85A C85 H85B 108.4
O8 C86 C85 106.2(6)
O8 C86 H86A 110.5
C85 C86 H86A 110.5
O8 C86 H86B 110.5
C85 C86 H86B 110.5
H86A C86 H86B 108.7
O8 C87 C88 109.0(6)
O8 C87 H87A 109.9
C88 C87 H87A 109.9
O8 C87 H87B 109.9
C88 C87 H87B 109.9
H87A C87 H87B 108.3
C87 C88 S3 115.8(5)
C87 C88 H88A 108.3
S3 C88 H88A 108.3
C87 C88 H88B 108.3
S3 C88 H88B 108.3
H88A C88 H88B 107.4
O4 Li1 O2 112.3(6)
O4 Li1 O3 78.5(5)
O2 Li1 O3 97.8(5)
O4 Li1 O1 85.7(4)
O2 Li1 O1 75.4(4)
O3 Li1 O1 159.0(6)
O4 Li1 S1 81.2(4)
O2 Li1 S1 143.3(6)
O3 Li1 S1 118.7(5)
O1 Li1 S1 71.7(3)
O4 Li1 S2 153.0(6)
O2 Li1 S2 77.7(4)
O3 Li1 S2 75.2(4)
O1 Li1 S2 121.4(5)
S1 Li1 S2 106.2(4)
O7 Li2 O5 109.0(5)
O7 Li2 O6 100.7(5)
O5 Li2 O6 77.3(4)
O7 Li2 O8 77.0(4)
O5 Li2 O8 103.2(5)
O6 Li2 O8 177.7(6)
O7 Li2 S3 151.7(5)
O5 Li2 S3 77.9(4)
O6 Li2 S3 107.6(5)
O8 Li2 S3 74.6(3)
O7 Li2 S4 76.3(3)
O5 Li2 S4 151.1(5)
O6 Li2 S4 73.8(3)
O8 Li2 S4 105.7(4)
S3 Li2 S4 111.3(4)
C17 B1 C9 106.8(5)
C17 B1 C1 111.6(5)
C9 B1 C1 109.4(5)
C17 B1 C25 108.2(5)
C9 B1 C25 111.4(5)
C1 B1 C25 109.5(5)
C49 B2 C41 111.8(5)
C49 B2 C33 107.0(5)
C41 B2 C33 110.1(5)
C49 B2 C57 108.9(5)
C41 B2 C57 108.5(5)
C33 B2 C57 110.6(5)
C67 O1 C66 112.8(6)
C67 O1 Li1 110.9(5)
C66 O1 Li1 122.2(5)
C69 O2 C68 112.3(6)
C69 O2 Li1 115.4(5)
C68 O2 Li1 107.0(5)
C72 O3 C73 112.5(6)
C72 O3 Li1 120.7(5)
C73 O3 Li1 106.6(6)
C75 O4 C74 112.5(6)
C75 O4 Li1 118.0(6)
C74 O4 Li1 113.6(6)
C79 O5 C78 112.8(5)
C79 O5 Li2 111.8(5)
C78 O5 Li2 116.4(5)
C80 O6 C81 112.3(5)
C80 O6 Li2 110.3(5)
C81 O6 Li2 129.3(5)
C85 O7 C84 114.0(5)
C85 O7 Li2 112.7(5)
C84 O7 Li2 116.2(5)
C87 O8 C86 112.2(5)
C87 O8 Li2 125.8(5)
C86 O8 Li2 109.9(5)
C65 S1 C76 99.7(4)
C65 S1 Li1 100.8(4)
C76 S1 Li1 90.2(4)
C71 S2 C70 100.7(4)
C71 S2 Li1 94.2(4)
C70 S2 Li1 92.4(3)
C88 S3 C77 102.7(4)
C88 S3 Li2 96.7(4)
C77 S3 Li2 94.4(4)
C83 S4 C82 102.1(3)
C83 S4 Li2 94.5(3)
C82 S4 Li2 95.5(3)

loop_
_geom_bond_atom_site_label_1
_geom_bond_atom_site_label_2
_geom_bond_distance
C1 C2 1.404(8)
C1 C6 1.415(8)
C1 B1 1.651(9)
C2 C3 1.409(9)
C2 H2 0.9500
C3 C4 1.379(10)
C3 C7 1.485(9)
C4 C5 1.414(10)
C4 H4 0.9500
C5 C6 1.375(9)
C5 C8 1.494(9)
C6 H6 0.9500
C7 F3A 1.231(13)
C7 F1B 1.280(14)
C7 F3B 1.296(11)
C7 F1A 1.308(9)
C7 F2B 1.389(11)
C7 F2A 1.416(12)
C8 F4B 1.29(2)
C8 F4A 1.312(16)
C8 F6A 1.337(13)
C8 F5B 1.34(2)
C8 F5A 1.343(16)
C8 F6B 1.35(3)
C9 C14 1.405(8)
C9 C10 1.413(8)
C9 B1 1.640(8)
C10 C11 1.403(8)
C10 H10 0.9500
C11 C12 1.386(10)
C11 C15 1.493(10)
C12 C13 1.372(10)
C12 H12 0.9500
C13 C14 1.394(9)
C13 C16 1.499(10)
C14 H14 0.9500
C15 F7 1.304(10)
C15 F9 1.326(10)
C15 F8 1.337(8)
C16 F11 1.318(9)
C16 F12 1.327(9)
C16 F10 1.338(8)
C17 C18 1.401(8)
C17 C22 1.417(9)
C17 B1 1.627(9)
C18 C19 1.384(9)
C18 H18 0.9500
C19 C20 1.396(10)
C19 C23 1.492(9)
C20 C21 1.388(10)
C20 H20 0.9500
C21 C22 1.388(9)
C21 C24 1.499(10)
C22 H22 0.9500
C23 F14 1.324(8)
C23 F15 1.342(8)
C23 F13 1.345(8)
C24 F17 1.330(8)
C24 F16 1.336(9)
C24 F18 1.339(9)
C25 C30 1.397(8)
C25 C26 1.403(9)
C25 B1 1.657(9)
C26 C27 1.403(10)
C26 H26 0.9500
C27 C28 1.382(10)
C27 C31 1.484(10)
C28 C29 1.384(9)
C28 H28 0.9500
C29 C30 1.399(9)
C29 C32 1.493(9)
C30 H30 0.9500
C31 F19A 1.278(10)
C31 F20A 1.294(15)
C31 F19B 1.296(12)
C31 F20B 1.339(15)
C31 F21A 1.383(13)
C31 F21B 1.389(11)
C32 F23A 1.277(10)
C32 F24B 1.310(13)
C32 F24A 1.325(9)
C32 F23B 1.326(13)
C32 F22A 1.361(11)
C32 F22B 1.362(13)
C33 C38 1.391(9)
C33 C34 1.398(8)
C33 B2 1.644(9)
C34 C35 1.391(8)
C34 H34 0.9500
C35 C36 1.394(9)
C35 C39 1.500(9)
C36 C37 1.380(9)
C36 H36 0.9500
C37 C38 1.405(8)
C37 C40 1.503(9)
C38 H38 0.9500
C39 F26 1.334(8)
C39 F25 1.334(8)
C39 F27 1.358(7)
C40 F30 1.335(8)
C40 F29 1.338(8)
C40 F28 1.346(7)
C41 C42 1.407(8)
C41 C46 1.409(8)
C41 B2 1.641(9)
C42 C43 1.398(9)
C42 H42 0.9500
C43 C44 1.388(9)
C43 C47 1.502(9)
C44 C45 1.395(9)
C44 H44 0.9500
C45 C46 1.406(8)
C45 C48 1.484(9)
C46 H46 0.9500
C47 F32 1.312(9)
C47 F31 1.316(9)
C47 F33 1.325(9)
C48 F35 1.318(9)
C48 F36 1.323(9)
C48 F34 1.326(9)
C49 C54 1.403(8)
C49 C50 1.415(9)
C49 B2 1.637(9)
C50 C51 1.392(9)
C50 H50 0.9500
C51 C52 1.380(10)
C51 C55 1.504(10)
C52 C53 1.381(10)
C52 H52 0.9500
C53 C54 1.391(10)
C53 C56 1.502(9)
C54 H54 0.9500
C55 F37 1.281(9)
C55 F38 1.316(9)
C55 F39 1.348(9)
C56 F40B 1.29(3)
C56 F41A 1.293(11)
C56 F41B 1.312(14)
C56 F40A 1.329(11)
C56 F42A 1.357(13)
C56 F42B 1.36(3)
C57 C62 1.394(8)
C57 C58 1.415(8)
C57 B2 1.663(9)
C58 C59 1.401(9)
C58 H58 0.9500
C59 C60 1.391(10)
C59 C63 1.507(10)
C60 C61 1.369(9)
C60 H60 0.9500
C61 C62 1.387(9)
C61 C64 1.509(9)
C62 H62 0.9500
C63 F45 1.302(12)
C63 F43 1.306(9)
C63 F44 1.322(11)
C64 F46 1.329(8)
C64 F48 1.346(8)
C64 F47 1.355(8)
C65 C66 1.493(11)
C65 S1 1.829(8)
C65 H65A 0.9900
C65 H65B 0.9900
C66 O1 1.417(10)
C66 H66A 0.9900
C66 H66B 0.9900
C67 O1 1.415(9)
C67 C68 1.487(12)
C67 H67A 0.9900
C67 H67B 0.9900
C68 O2 1.456(9)
C68 H68A 0.9900
C68 H68B 0.9900
C69 O2 1.438(9)
C69 C70 1.522(11)
C69 H69A 0.9900
C69 H69B 0.9900
C70 S2 1.820(8)
C70 H70A 0.9900
C70 H70B 0.9900
C71 C72 1.494(13)
C71 S2 1.817(9)
C71 H71A 0.9900
C71 H71B 0.9900
C72 O3 1.433(10)
C72 H72A 0.9900
C72 H72B 0.9900
C73 O3 1.441(10)
C73 C74 1.486(12)
C73 H73A 0.9900
C73 H73B 0.9900
C74 O4 1.434(10)
C74 H74A 0.9900
C74 H74B 0.9900
C75 O4 1.426(9)
C75 C76 1.516(12)
C75 H75A 0.9900
C75 H75B 0.9900
C76 S1 1.832(8)
C76 H76A 0.9900
C76 H76B 0.9900
C77 C78 1.495(12)
C77 S3 1.827(9)
C77 H77A 0.9900
C77 H77B 0.9900
C78 O5 1.437(8)
C78 H78A 0.9900
C78 H78B 0.9900
C79 O5 1.433(8)
C79 C80 1.502(10)
C79 H79A 0.9900
C79 H79B 0.9900
C80 O6 1.427(8)
C80 H80A 0.9900
C80 H80B 0.9900
C81 O6 1.438(8)
C81 C82 1.500(11)
C81 H81A 0.9900
C81 H81B 0.9900
C82 S4 1.811(7)
C82 H82A 0.9900
C82 H82B 0.9900
C83 C84 1.536(10)
C83 S4 1.804(7)
C83 H83A 0.9900
C83 H83B 0.9900
C84 O7 1.440(8)
C84 H84A 0.9900
C84 H84B 0.9900
C85 O7 1.400(8)
C85 C86 1.506(10)
C85 H85A 0.9900
C85 H85B 0.9900
C86 O8 1.427(9)
C86 H86A 0.9900
C86 H86B 0.9900
C87 O8 1.409(9)
C87 C88 1.510(12)
C87 H87A 0.9900
C87 H87B 0.9900
C88 S3 1.817(9)
C88 H88A 0.9900
C88 H88B 0.9900
Li1 O4 2.055(12)
Li1 O2 2.094(12)
Li1 O3 2.150(13)
Li1 O1 2.349(13)
Li1 S1 2.745(12)
Li1 S2 2.761(11)
Li2 O7 2.097(12)
Li2 O5 2.128(12)
Li2 O6 2.159(12)
Li2 O8 2.185(12)
Li2 S3 2.724(11)
Li2 S4 2.788(11)

loop_
_geom_torsion_atom_site_label_1
_geom_torsion_atom_site_label_2
_geom_torsion_atom_site_label_3
_geom_torsion_atom_site_label_4
_geom_torsion
C6 C1 C2 C3 -0.4(9)
B1 C1 C2 C3 179.7(6)
C1 C2 C3 C4 0.8(10)
C1 C2 C3 C7 -178.3(6)
C2 C3 C4 C5 -0.9(10)
C7 C3 C4 C5 178.2(6)
C3 C4 C5 C6 0.6(9)
C3 C4 C5 C8 -178.9(6)
C4 C5 C6 C1 -0.2(9)
C8 C5 C6 C1 179.3(6)
C2 C1 C6 C5 0.0(9)
B1 C1 C6 C5 180.0(6)
C4 C3 C7 F3A -151.3(12)
C2 C3 C7 F3A 27.8(14)
C4 C3 C7 F1B -100.0(15)
C2 C3 C7 F1B 79.1(15)
C4 C3 C7 F3B 33.1(16)
C2 C3 C7 F3B -147.8(15)
C4 C3 C7 F1A 75.5(12)
C2 C3 C7 F1A -105.4(11)
C4 C3 C7 F2B 145.7(12)
C2 C3 C7 F2B -35.2(13)
C4 C3 C7 F2A -32.4(11)
C2 C3 C7 F2A 146.7(10)
C6 C5 C8 F4B 170(3)
C4 C5 C8 F4B -10(3)
C6 C5 C8 F4A -34.7(19)
C4 C5 C8 F4A 144.7(18)
C6 C5 C8 F6A 85.9(19)
C4 C5 C8 F6A -94.6(19)
C6 C5 C8 F5B 48(3)
C4 C5 C8 F5B -133(3)
C6 C5 C8 F5A -156.0(15)
C4 C5 C8 F5A 23.5(16)
C6 C5 C8 F6B -68(3)
C4 C5 C8 F6B 111(3)
C14 C9 C10 C11 -1.0(9)
B1 C9 C10 C11 -179.0(6)
C9 C10 C11 C12 0.3(10)
C9 C10 C11 C15 -178.4(6)
C10 C11 C12 C13 1.5(9)
C15 C11 C12 C13 -180.0(6)
C11 C12 C13 C14 -2.4(9)
C11 C12 C13 C16 -178.1(6)
C12 C13 C14 C9 1.7(9)
C16 C13 C14 C9 177.5(6)
C10 C9 C14 C13 0.1(9)
B1 C9 C14 C13 178.1(5)
C12 C11 C15 F7 119.4(8)
C10 C11 C15 F7 -62.0(9)
C12 C11 C15 F9 -118.7(7)
C10 C11 C15 F9 59.9(9)
C12 C11 C15 F8 0.4(10)
C10 C11 C15 F8 179.0(6)
C12 C13 C16 F11 94.9(8)
C14 C13 C16 F11 -80.9(8)
C12 C13 C16 F12 -144.9(7)
C14 C13 C16 F12 39.3(9)
C12 C13 C16 F10 -23.9(9)
C14 C13 C16 F10 160.3(6)
C22 C17 C18 C19 1.6(8)
B1 C17 C18 C19 -170.8(6)
C17 C18 C19 C20 -1.7(9)
C17 C18 C19 C23 179.6(6)
C18 C19 C20 C21 1.0(9)
C23 C19 C20 C21 179.7(6)
C19 C20 C21 C22 -0.4(10)
C19 C20 C21 C24 178.4(6)
C20 C21 C22 C17 0.5(10)
C24 C21 C22 C17 -178.4(6)
C18 C17 C22 C21 -1.0(8)
B1 C17 C22 C21 171.2(6)
C18 C19 C23 F14 -165.5(6)
C20 C19 C23 F14 15.8(9)
C18 C19 C23 F15 -44.2(8)
C20 C19 C23 F15 137.1(6)
C18 C19 C23 F13 74.1(8)
C20 C19 C23 F13 -104.6(7)
C20 C21 C24 F17 -2.6(10)
C22 C21 C24 F17 176.3(6)
C20 C21 C24 F16 119.0(7)
C22 C21 C24 F16 -62.1(9)
C20 C21 C24 F18 -124.1(7)
C22 C21 C24 F18 54.7(9)
C30 C25 C26 C27 -0.4(9)
B1 C25 C26 C27 -173.1(6)
C25 C26 C27 C28 0.9(11)
C25 C26 C27 C31 -178.4(7)
C26 C27 C28 C29 -0.9(11)
C31 C27 C28 C29 178.4(7)
C27 C28 C29 C30 0.5(11)
C27 C28 C29 C32 179.8(7)
C26 C25 C30 C29 -0.1(9)
B1 C25 C30 C29 172.6(6)
C28 C29 C30 C25 0.0(10)
C32 C29 C30 C25 -179.3(6)
C28 C27 C31 F19A 98.2(13)
C26 C27 C31 F19A -82.6(14)
C28 C27 C31 F20A -134.6(12)
C26 C27 C31 F20A 44.6(14)
C28 C27 C31 F19B -94(2)
C26 C27 C31 F19B 85(2)
C28 C27 C31 F20B 40.3(14)
C26 C27 C31 F20B -140.5(12)
C28 C27 C31 F21A -23.2(13)
C26 C27 C31 F21A 156.1(10)
C28 C27 C31 F21B 148.4(13)
C26 C27 C31 F21B -32.3(15)
C28 C29 C32 F23A 62.0(11)
C30 C29 C32 F23A -118.7(9)
C28 C29 C32 F24B 6(2)
C30 C29 C32 F24B -174(2)
C28 C29 C32 F24A -170.9(8)
C30 C29 C32 F24A 8.5(11)
C28 C29 C32 F23B -117(2)
C30 C29 C32 F23B 63(2)
C28 C29 C32 F22A -56.0(10)
C30 C29 C32 F22A 123.3(8)
C28 C29 C32 F22B 121.9(18)
C30 C29 C32 F22B -58.7(18)
C38 C33 C34 C35 -0.4(8)
B2 C33 C34 C35 177.8(5)
C33 C34 C35 C36 1.3(9)
C33 C34 C35 C39 179.6(6)
C34 C35 C36 C37 -0.7(9)
C39 C35 C36 C37 -179.1(6)
C35 C36 C37 C38 -0.6(9)
C35 C36 C37 C40 178.8(6)
C34 C33 C38 C37 -0.9(9)
B2 C33 C38 C37 -179.1(5)
C36 C37 C38 C33 1.4(9)
C40 C37 C38 C33 -178.0(6)
C34 C35 C39 F26 -114.9(6)
C36 C35 C39 F26 63.5(8)
C34 C35 C39 F25 6.6(8)
C36 C35 C39 F25 -175.1(6)
C34 C35 C39 F27 125.9(6)
C36 C35 C39 F27 -55.8(8)
C36 C37 C40 F30 118.8(7)
C38 C37 C40 F30 -61.8(8)
C36 C37 C40 F29 -122.4(6)
C38 C37 C40 F29 57.0(8)
C36 C37 C40 F28 -2.1(9)
C38 C37 C40 F28 177.3(5)
C46 C41 C42 C43 0.1(9)
B2 C41 C42 C43 -176.2(5)
C41 C42 C43 C44 -0.8(9)
C41 C42 C43 C47 -178.2(6)
C42 C43 C44 C45 0.6(9)
C47 C43 C44 C45 178.0(6)
C43 C44 C45 C46 0.3(9)
C43 C44 C45 C48 178.3(6)
C44 C45 C46 C41 -1.0(9)
C48 C45 C46 C41 -179.0(6)
C42 C41 C46 C45 0.7(8)
B2 C41 C46 C45 177.1(5)
C44 C43 C47 F32 -92.2(8)
C42 C43 C47 F32 85.2(8)
C44 C43 C47 F31 147.2(7)
C42 C43 C47 F31 -35.3(10)
C44 C43 C47 F33 29.0(9)
C42 C43 C47 F33 -153.6(6)
C44 C45 C48 F35 -88.6(8)
C46 C45 C48 F35 89.5(8)
C44 C45 C48 F36 152.4(7)
C46 C45 C48 F36 -29.6(9)
C44 C45 C48 F34 30.6(9)
C46 C45 C48 F34 -151.4(7)
C54 C49 C50 C51 -2.5(8)
B2 C49 C50 C51 170.1(5)
C49 C50 C51 C52 1.3(9)
C49 C50 C51 C55 -178.9(6)
C50 C51 C52 C53 0.2(9)
C55 C51 C52 C53 -179.6(6)
C51 C52 C53 C54 -0.4(10)
C51 C52 C53 C56 -179.8(6)
C52 C53 C54 C49 -0.9(10)
C56 C53 C54 C49 178.5(6)
C50 C49 C54 C53 2.3(9)
B2 C49 C54 C53 -170.3(6)
C52 C51 C55 F37 -166.5(7)
C50 C51 C55 F37 13.7(10)
C52 C51 C55 F38 -40.1(9)
C50 C51 C55 F38 140.1(7)
C52 C51 C55 F39 72.8(9)
C50 C51 C55 F39 -107.0(8)
C52 C53 C56 F40B -144(3)
C54 C53 C56 F40B 36(3)
C52 C53 C56 F41A -112.3(11)
C54 C53 C56 F41A 68.3(12)
C52 C53 C56 F41B 97(2)
C54 C53 C56 F41B -82(2)
C52 C53 C56 F40A 13.9(14)
C54 C53 C56 F40A -165.5(12)
C52 C53 C56 F42A 128.0(12)
C54 C53 C56 F42A -51.4(13)
C52 C53 C56 F42B -25(3)
C54 C53 C56 F42B 155(2)
C62 C57 C58 C59 0.1(10)
B2 C57 C58 C59 -178.3(6)
C57 C58 C59 C60 0.0(11)
C57 C58 C59 C63 -178.7(7)
C58 C59 C60 C61 -0.4(11)
C63 C59 C60 C61 178.2(7)
C59 C60 C61 C62 0.9(11)
C59 C60 C61 C64 -179.9(7)
C60 C61 C62 C57 -0.9(10)
C64 C61 C62 C57 180.0(6)
C58 C57 C62 C61 0.4(9)
B2 C57 C62 C61 178.7(6)
C60 C59 C63 F45 88.8(10)
C58 C59 C63 F45 -92.6(9)
C60 C59 C63 F43 -148.7(8)
C58 C59 C63 F43 30.0(12)
C60 C59 C63 F44 -29.4(11)
C58 C59 C63 F44 149.2(8)
C60 C61 C64 F46 -58.3(8)
C62 C61 C64 F46 120.9(7)
C60 C61 C64 F48 61.0(8)
C62 C61 C64 F48 -119.8(7)
C60 C61 C64 F47 -179.8(6)
C62 C61 C64 F47 -0.6(9)
S1 C65 C66 O1 -44.7(8)
O1 C67 C68 O2 54.5(8)
O2 C69 C70 S2 63.4(8)
S2 C71 C72 O3 55.6(9)
O3 C73 C74 O4 -56.4(9)
O4 C75 C76 S1 -57.9(8)
S3 C77 C78 O5 47.2(9)
O5 C79 C80 O6 56.5(7)
O6 C81 C82 S4 -46.1(7)
S4 C83 C84 O7 44.5(7)
O7 C85 C86 O8 56.0(8)
O8 C87 C88 S3 -46.0(8)
C18 C17 B1 C9 79.0(7)
C22 C17 B1 C9 -92.8(6)
C18 C17 B1 C1 -161.6(5)
C22 C17 B1 C1 26.7(8)
C18 C17 B1 C25 -41.1(7)
C22 C17 B1 C25 147.2(5)
C14 C9 B1 C17 27.3(7)
C10 C9 B1 C17 -154.9(6)
C14 C9 B1 C1 -93.6(7)
C10 C9 B1 C1 84.2(7)
C14 C9 B1 C25 145.2(6)
C10 C9 B1 C25 -37.0(8)
C2 C1 B1 C17 -139.5(6)
C6 C1 B1 C17 40.6(7)
C2 C1 B1 C9 -21.5(8)
C6 C1 B1 C9 158.5(5)
C2 C1 B1 C25 100.8(6)
C6 C1 B1 C25 -79.1(7)
C30 C25 B1 C17 -86.7(7)
C26 C25 B1 C17 85.6(7)
C30 C25 B1 C9 156.2(6)
C26 C25 B1 C9 -31.6(8)
C30 C25 B1 C1 35.1(8)
C26 C25 B1 C1 -152.7(6)
C54 C49 B2 C41 -160.4(5)
C50 C49 B2 C41 27.4(7)
C54 C49 B2 C33 79.0(6)
C50 C49 B2 C33 -93.2(6)
C54 C49 B2 C57 -40.6(7)
C50 C49 B2 C57 147.3(5)
C42 C41 B2 C49 -142.8(6)
C46 C41 B2 C49 41.1(7)
C42 C41 B2 C33 -24.1(8)
C46 C41 B2 C33 159.8(5)
C42 C41 B2 C57 97.1(6)
C46 C41 B2 C57 -79.1(7)
C38 C33 B2 C49 -150.9(6)
C34 C33 B2 C49 31.1(7)
C38 C33 B2 C41 87.4(7)
C34 C33 B2 C41 -90.6(7)
C38 C33 B2 C57 -32.5(8)
C34 C33 B2 C57 149.5(5)
C62 C57 B2 C49 -97.9(7)
C58 C57 B2 C49 80.4(7)
C62 C57 B2 C41 24.0(8)
C58 C57 B2 C41 -157.7(6)
C62 C57 B2 C33 144.9(6)
C58 C57 B2 C33 -36.9(8)
C68 C67 O1 C66 -164.7(6)
C68 C67 O1 Li1 -23.6(7)
C65 C66 O1 C67 -170.7(6)
C65 C66 O1 Li1 53.3(8)
C70 C69 O2 C68 171.2(6)
C70 C69 O2 Li1 -65.8(8)
C67 C68 O2 C69 68.7(8)
C67 C68 O2 Li1 -58.9(8)
C71 C72 O3 C73 172.8(7)
C71 C72 O3 Li1 -59.9(9)
C74 C73 O3 C72 -175.7(7)
C74 C73 O3 Li1 49.9(8)
C76 C75 O4 C74 -85.7(8)
C76 C75 O4 Li1 49.6(9)
C73 C74 O4 C75 172.5(7)
C73 C74 O4 Li1 35.1(8)
C80 C79 O5 C78 -174.5(6)
C80 C79 O5 Li2 -41.0(7)
C77 C78 O5 C79 73.8(8)
C77 C78 O5 Li2 -57.5(8)
C79 C80 O6 C81 163.4(5)
C79 C80 O6 Li2 -44.8(7)
C82 C81 O6 C80 -175.2(5)
C82 C81 O6 Li2 39.8(9)
C86 C85 O7 C84 -178.0(6)
C86 C85 O7 Li2 -42.7(8)
C83 C84 O7 C85 71.6(7)
C83 C84 O7 Li2 -62.1(7)
C88 C87 O8 C86 -173.9(6)
C88 C87 O8 Li2 47.6(9)
C85 C86 O8 C87 172.8(6)
C85 C86 O8 Li2 -42.1(7)
C66 C65 S1 C76 112.0(6)
C66 C65 S1 Li1 19.9(7)
C75 C76 S1 C65 -67.3(6)
C75 C76 S1 Li1 33.7(6)
C72 C71 S2 C70 64.6(7)
C72 C71 S2 Li1 -28.6(7)
C69 C70 S2 C71 -125.8(6)
C69 C70 S2 Li1 -31.1(6)
C87 C88 S3 C77 -69.8(6)
C87 C88 S3 Li2 26.3(6)
C78 C77 S3 C88 80.5(7)
C78 C77 S3 Li2 -17.4(7)
C84 C83 S4 C82 84.5(6)
C84 C83 S4 Li2 -12.2(6)
C81 C82 S4 C83 -63.8(6)
C81 C82 S4 Li2 32.0(6)
